data_4125381
loop_
_publ_author_name
'Longobardi, Lauren E.'
'Zatsepin, Pavel'
'Korol, Roman'
'Liu, Lei'
'Grimme, Stefan'
'Stephan, Douglas W.'

_publ_section_title
;
 Reactions of Boron-Derived Radicals with Nucleophiles.
;
_journal_issue 1
_journal_name_full 'Journal of the American Chemical Society'
_journal_page_first 426
_journal_page_last 435
_journal_paper_doi 10.1021/jacs.6b11190
_journal_volume 139
_journal_year 2017
_chemical_formula_sum 'C39 H38 B Cl2 F10 O2 P'
_chemical_formula_weight 841.37
_space_group_crystal_system orthorhombic
_space_group_IT_number 61
_space_group_name_Hall '-P 2ac 2ab'
_space_group_name_H-M_alt 'P b c a'
_symmetry_space_group_name_Hall '-P 2ac 2ab'
_symmetry_space_group_name_H-M 'P b c a'
_atom_sites_solution_hydrogens mixed
_audit_creation_method SHELXL-2014/7
_cell_angle_alpha 90
_cell_angle_beta 90
_cell_angle_gamma 90
_cell_formula_units_Z 8
_cell_length_a 20.116(6)
_cell_length_b 16.403(3)
_cell_length_c 23.728(6)
_cell_measurement_reflns_used 2973
_cell_measurement_temperature 150(2)
_cell_measurement_theta_max 21.36
_cell_measurement_theta_min 2.35
_cell_volume 7829(3)
_computing_structure_refinement 'SHELXL-2014/7 (Sheldrick, 2014)'
_diffrn_ambient_temperature 150(2)
_diffrn_measured_fraction_theta_full 0.999
_diffrn_measured_fraction_theta_max 0.985
_diffrn_measurement_device_type kappa
_diffrn_radiation_type MoK\a
_diffrn_radiation_wavelength 0.71073
_diffrn_reflns_av_R_equivalents 0.0982
_diffrn_reflns_av_unetI/netI 0.0941
_diffrn_reflns_Laue_measured_fraction_full 0.999
_diffrn_reflns_Laue_measured_fraction_max 0.985
_diffrn_reflns_limit_h_max 11
_diffrn_reflns_limit_h_min -25
_diffrn_reflns_limit_k_max 13
_diffrn_reflns_limit_k_min -21
_diffrn_reflns_limit_l_max 30
_diffrn_reflns_limit_l_min -29
_diffrn_reflns_number 38234
_diffrn_reflns_point_group_measured_fraction_full 0.999
_diffrn_reflns_point_group_measured_fraction_max 0.985
_diffrn_reflns_theta_full 25.242
_diffrn_reflns_theta_max 27.421
_diffrn_reflns_theta_min 1.993
_exptl_absorpt_coefficient_mu 0.289
_exptl_absorpt_correction_type multi-scan
_exptl_absorpt_process_details sadabs
_exptl_crystal_colour yellow
_exptl_crystal_density_diffrn 1.428
_exptl_crystal_description block
_exptl_crystal_F_000 3456
_exptl_crystal_size_max 0.200
_exptl_crystal_size_mid 0.100
_exptl_crystal_size_min 0.100
_exptl_transmission_factor_max 0.7456
_exptl_transmission_factor_min 0.6869
_refine_diff_density_max 0.915
_refine_diff_density_min -0.778
_refine_diff_density_rms 0.068
_refine_ls_extinction_method none
_refine_ls_goodness_of_fit_ref 1.007
_refine_ls_hydrogen_treatment mixed
_refine_ls_matrix_type full
_refine_ls_number_parameters 500
_refine_ls_number_reflns 8790
_refine_ls_number_restraints 0
_refine_ls_restrained_S_all 1.007
_refine_ls_R_factor_all 0.1362
_refine_ls_R_factor_gt 0.0606
_refine_ls_shift/su_max 0.000
_refine_ls_shift/su_mean 0.000
_refine_ls_structure_factor_coef Fsqd
_refine_ls_weighting_details 'w=1/[\s^2^(Fo^2^)+(0.0655P)^2^+4.2019P] where P=(Fo^2^+2Fc^2^)/3'
_refine_ls_weighting_scheme calc
_refine_ls_wR_factor_gt 0.1333
_refine_ls_wR_factor_ref 0.1641
_reflns_Friedel_coverage 0.000
_reflns_number_gt 4703
_reflns_number_total 8790
_reflns_threshold_expression 'I > 2\s(I)'
_cod_data_source_file 6-ortho.cif
_cod_data_source_block ortho
_cod_depositor_comments 'Adding full bibliography for 4125374--4125385.cif.'
_cod_database_code 4125381
_shelx_shelxl_version_number 2014/7
_shelx_space_group_comment
;
The symmetry employed for this shelxl refinement is uniquely defined
by the following loop, which should always be used as a source of
symmetry information in preference to the above space-group names.
They are only intended as comments.
;
_shelx_estimated_absorpt_t_min 0.945
_shelx_estimated_absorpt_t_max 0.972

loop_
_space_group_symop_operation_xyz
'x, y, z'
'-x+1/2, -y, z+1/2'
'-x, y+1/2, -z+1/2'
'x+1/2, -y+1/2, -z'
'-x, -y, -z'
'x-1/2, y, -z-1/2'
'x, -y-1/2, z-1/2'
'-x-1/2, y-1/2, z'

loop_
_atom_site_label
_atom_site_type_symbol
_atom_site_fract_x
_atom_site_fract_y
_atom_site_fract_z
_atom_site_U_iso_or_equiv
_atom_site_adp_type
_atom_site_occupancy
_atom_site_site_symmetry_order
_atom_site_calc_flag
_atom_site_refinement_flags_posn
_atom_site_refinement_flags_adp
P1 P 0.21675(4) 0.44535(5) 0.23526(4) 0.0220(2) Uani 1 1 d . .
C31 C 0.20322(18) 0.36542(19) 0.17920(15) 0.0306(8) Uani 1 1 d . .
C35 C 0.16555(17) 0.54072(18) 0.22510(15) 0.0291(8) Uani 1 1 d . .
C27 C 0.21624(19) 0.4046(2) 0.30954(15) 0.0344(9) Uani 1 1 d . .
C37 C 0.1723(2) 0.5980(2) 0.27643(16) 0.0413(10) Uani 1 1 d . .
H37A H 0.1554 0.5705 0.3102 0.062 Uiso 1 1 calc R U
H37B H 0.2192 0.6121 0.2820 0.062 Uiso 1 1 calc R U
H37C H 0.1466 0.6478 0.2697 0.062 Uiso 1 1 calc R U
C32 C 0.2670(2) 0.3124(2) 0.17388(18) 0.0435(10) Uani 1 1 d . .
H32A H 0.3050 0.3475 0.1650 0.065 Uiso 1 1 calc R U
H32B H 0.2752 0.2841 0.2096 0.065 Uiso 1 1 calc R U
H32C H 0.2610 0.2723 0.1437 0.065 Uiso 1 1 calc R U
C30 C 0.2537(2) 0.3218(2) 0.31236(17) 0.0482(11) Uani 1 1 d . .
H30A H 0.2992 0.3290 0.2983 0.072 Uiso 1 1 calc R U
H30B H 0.2552 0.3028 0.3515 0.072 Uiso 1 1 calc R U
H30C H 0.2305 0.2815 0.2891 0.072 Uiso 1 1 calc R U
C29 C 0.1443(2) 0.3936(2) 0.33179(17) 0.0476(11) Uani 1 1 d . .
H29A H 0.1208 0.4459 0.3299 0.071 Uiso 1 1 calc R U
H29B H 0.1210 0.3534 0.3085 0.071 Uiso 1 1 calc R U
H29C H 0.1456 0.3747 0.3709 0.071 Uiso 1 1 calc R U
C28 C 0.2556(2) 0.4647(2) 0.34800(15) 0.0476(11) Uani 1 1 d . .
H28A H 0.3009 0.4710 0.3335 0.071 Uiso 1 1 calc R U
H28B H 0.2334 0.5178 0.3482 0.071 Uiso 1 1 calc R U
H28C H 0.2574 0.4430 0.3865 0.071 Uiso 1 1 calc R U
C33 C 0.14209(19) 0.3113(2) 0.19332(17) 0.0402(10) Uani 1 1 d . .
H33A H 0.1485 0.2858 0.2303 0.060 Uiso 1 1 calc R U
H33B H 0.1019 0.3451 0.1941 0.060 Uiso 1 1 calc R U
H33C H 0.1373 0.2689 0.1645 0.060 Uiso 1 1 calc R U
C34 C 0.1924(2) 0.4054(2) 0.12057(15) 0.0469(11) Uani 1 1 d . .
H34A H 0.2307 0.4397 0.1113 0.070 Uiso 1 1 calc R U
H34B H 0.1875 0.3627 0.0920 0.070 Uiso 1 1 calc R U
H34C H 0.1521 0.4390 0.1215 0.070 Uiso 1 1 calc R U
C36 C 0.1932(2) 0.5883(2) 0.17365(16) 0.0413(10) Uani 1 1 d . .
H36A H 0.1899 0.5543 0.1398 0.062 Uiso 1 1 calc R U
H36B H 0.1672 0.6383 0.1682 0.062 Uiso 1 1 calc R U
H36C H 0.2398 0.6025 0.1804 0.062 Uiso 1 1 calc R U
F10 F 0.00900(10) 0.05963(10) 0.39681(8) 0.0361(5) Uani 1 1 d . .
F1 F 0.00927(10) 0.29940(11) 0.50155(8) 0.0341(5) Uani 1 1 d . .
O1 O -0.01786(12) 0.20811(11) 0.32977(9) 0.0264(5) Uani 1 1 d . .
O2 O -0.04832(12) 0.31760(12) 0.39169(8) 0.0250(5) Uani 1 1 d . .
F9 F -0.05260(11) -0.05453(10) 0.46044(9) 0.0389(5) Uani 1 1 d . .
F6 F -0.13615(12) 0.26198(11) 0.47151(10) 0.0499(6) Uani 1 1 d . .
F5 F 0.11675(11) 0.16818(12) 0.34599(9) 0.0449(6) Uani 1 1 d . .
F8 F -0.15553(12) -0.01140(12) 0.53025(10) 0.0552(7) Uani 1 1 d . .
F2 F 0.12525(12) 0.29470(14) 0.55956(9) 0.0544(7) Uani 1 1 d . .
C14 C -0.03411(16) 0.28533(18) 0.23988(13) 0.0207(7) Uani 1 1 d . .
C10 C -0.05108(16) 0.34007(18) 0.33588(12) 0.0206(7) Uani 1 1 d . .
C8 C -0.01782(17) 0.22016(18) 0.20316(13) 0.0239(7) Uani 1 1 d . .
H8A H -0.0064 0.1686 0.2186 0.029 Uiso 1 1 calc R U
C25 C -0.07345(18) 0.02392(19) 0.46198(14) 0.0288(8) Uani 1 1 d . .
C13 C -0.05194(16) 0.36373(18) 0.21707(13) 0.0215(7) Uani 1 1 d . .
C11 C -0.07059(16) 0.41810(18) 0.31517(13) 0.0208(7) Uani 1 1 d . .
C9 C -0.03374(17) 0.27754(18) 0.30053(13) 0.0220(7) Uani 1 1 d . .
C20 C 0.11502(19) 0.20033(18) 0.39933(14) 0.0295(8) Uani 1 1 d . .
C21 C -0.06208(16) 0.16605(18) 0.42928(13) 0.0222(7) Uani 1 1 d . .
C2 C -0.10927(17) 0.55728(19) 0.33045(14) 0.0288(8) Uani 1 1 d . .
H2A H -0.1230 0.5995 0.3552 0.035 Uiso 1 1 calc R U
F4 F 0.22954(11) 0.16052(14) 0.40597(11) 0.0576(7) Uani 1 1 d . .
F3 F 0.23497(12) 0.22209(17) 0.51349(11) 0.0663(8) Uani 1 1 d . .
C15 C 0.05651(17) 0.23483(18) 0.42077(13) 0.0237(7) Uani 1 1 d . .
C5 C -0.05116(17) 0.3717(2) 0.15696(14) 0.0290(8) Uani 1 1 d . .
H5A H -0.0624 0.4227 0.1406 0.035 Uiso 1 1 calc R U
C1 C -0.09113(17) 0.48239(18) 0.35153(14) 0.0270(8) Uani 1 1 d . .
H1A H -0.0923 0.4734 0.3911 0.032 Uiso 1 1 calc R U
C12 C -0.07053(16) 0.43095(17) 0.25466(13) 0.0206(7) Uani 1 1 d . .
C4 C -0.08814(17) 0.50997(18) 0.23512(14) 0.0256(7) Uani 1 1 d . .
H4A H -0.0866 0.5210 0.1958 0.031 Uiso 1 1 calc R U
C22 C -0.11454(18) 0.18409(19) 0.46567(15) 0.0314(8) Uani 1 1 d . .
F7 F -0.19559(13) 0.14780(14) 0.53576(11) 0.0686(8) Uani 1 1 d . .
C16 C 0.06393(18) 0.26620(19) 0.47532(13) 0.0264(8) Uani 1 1 d . .
C19 C 0.17443(19) 0.1961(2) 0.42911(17) 0.0371(9) Uani 1 1 d . .
C7 C -0.01831(18) 0.2303(2) 0.14537(14) 0.0293(8) Uani 1 1 d . .
H7A H -0.0078 0.1858 0.1214 0.035 Uiso 1 1 calc R U
C6 C -0.03443(18) 0.3072(2) 0.12201(14) 0.0310(8) Uani 1 1 d . .
H6A H -0.0338 0.3146 0.0823 0.037 Uiso 1 1 calc R U
B1 B -0.0189(2) 0.2326(2) 0.39137(15) 0.0232(8) Uani 1 1 d . .
C26 C -0.04339(17) 0.08364(18) 0.42966(13) 0.0226(7) Uani 1 1 d . .
C17 C 0.1221(2) 0.2638(2) 0.50650(14) 0.0342(9) Uani 1 1 d . .
C3 C -0.10736(17) 0.57098(19) 0.27154(14) 0.0285(8) Uani 1 1 d . .
H3A H -0.1195 0.6228 0.2570 0.034 Uiso 1 1 calc R U
C24 C -0.12558(19) 0.0454(2) 0.49739(15) 0.0345(9) Uani 1 1 d . .
C18 C 0.17800(19) 0.2276(2) 0.48312(16) 0.0396(10) Uani 1 1 d . .
C23 C -0.1461(2) 0.1260(2) 0.49953(17) 0.0399(9) Uani 1 1 d . .
Cl1 Cl -0.44934(8) -0.02005(9) 0.56671(6) 0.0892(5) Uani 1 1 d . .
Cl2 Cl -0.32942(8) 0.00564(11) 0.49782(6) 0.0935(5) Uani 1 1 d . .
C38 C 0.09082(19) 0.5198(2) 0.21616(18) 0.0421(10) Uani 1 1 d . .
H38A H 0.0862 0.4834 0.1836 0.063 Uiso 1 1 calc R U
H38B H 0.0734 0.4927 0.2499 0.063 Uiso 1 1 calc R U
H38C H 0.0658 0.5700 0.2093 0.063 Uiso 1 1 calc R U
C39 C -0.3896(3) -0.0655(3) 0.5213(2) 0.0661(14) Uani 1 1 d . .
H39A H -0.3670 -0.1105 0.5415 0.079 Uiso 1 1 calc R U
H39B H -0.4126 -0.0891 0.4882 0.079 Uiso 1 1 calc R U
H1 H 0.2815(16) 0.4673(17) 0.2252(13) 0.028(9) Uiso 1 1 d . .

loop_
_atom_site_aniso_label
_atom_site_aniso_U_11
_atom_site_aniso_U_22
_atom_site_aniso_U_33
_atom_site_aniso_U_23
_atom_site_aniso_U_13
_atom_site_aniso_U_12
P1 0.0189(5) 0.0185(4) 0.0287(5) 0.0018(3) -0.0018(4) -0.0022(4)
C31 0.029(2) 0.0241(16) 0.038(2) -0.0048(15) -0.0048(16) -0.0029(15)
C35 0.024(2) 0.0186(16) 0.045(2) -0.0005(14) -0.0054(16) 0.0012(14)
C27 0.037(2) 0.0330(18) 0.034(2) 0.0103(16) -0.0037(17) -0.0035(17)
C37 0.043(3) 0.0267(18) 0.054(3) -0.0083(17) -0.004(2) 0.0055(18)
C32 0.038(3) 0.0325(19) 0.060(3) -0.0103(18) 0.002(2) 0.0053(18)
C30 0.054(3) 0.044(2) 0.046(2) 0.0183(19) -0.009(2) 0.005(2)
C29 0.048(3) 0.048(2) 0.046(3) 0.0106(19) 0.015(2) -0.008(2)
C28 0.058(3) 0.057(2) 0.028(2) 0.0075(18) -0.006(2) -0.008(2)
C33 0.032(2) 0.0257(18) 0.063(3) -0.0112(17) -0.006(2) -0.0081(17)
C34 0.066(3) 0.039(2) 0.035(2) -0.0078(17) -0.009(2) 0.005(2)
C36 0.041(3) 0.0243(17) 0.059(3) 0.0127(17) -0.006(2) 0.0024(18)
F10 0.0453(14) 0.0264(10) 0.0366(12) -0.0019(9) 0.0105(10) 0.0032(10)
F1 0.0371(13) 0.0434(11) 0.0219(10) -0.0050(8) 0.0044(9) 0.0036(10)
O1 0.0423(16) 0.0191(10) 0.0179(11) 0.0027(9) -0.0026(10) 0.0002(10)
O2 0.0364(15) 0.0214(11) 0.0173(11) 0.0025(9) 0.0005(10) 0.0007(10)
F9 0.0444(14) 0.0206(9) 0.0518(13) 0.0068(9) -0.0067(10) 0.0007(10)
F6 0.0435(15) 0.0296(11) 0.0766(16) 0.0116(11) 0.0303(12) 0.0074(10)
F5 0.0477(15) 0.0442(12) 0.0430(13) -0.0162(10) 0.0174(11) -0.0012(11)
F8 0.0495(16) 0.0415(12) 0.0745(17) 0.0298(12) 0.0193(13) -0.0059(11)
F2 0.0577(17) 0.0793(16) 0.0262(12) 0.0004(11) -0.0134(11) -0.0144(13)
C14 0.0169(18) 0.0248(15) 0.0204(16) 0.0017(13) -0.0004(13) -0.0050(14)
C10 0.0227(19) 0.0229(15) 0.0164(16) 0.0007(12) 0.0009(13) -0.0049(14)
C8 0.025(2) 0.0217(16) 0.0246(18) 0.0006(13) 0.0013(15) -0.0038(14)
C25 0.030(2) 0.0211(16) 0.035(2) 0.0023(14) -0.0093(17) -0.0041(16)
C13 0.0144(17) 0.0285(17) 0.0215(16) 0.0040(13) 0.0019(13) -0.0016(14)
C11 0.0159(17) 0.0225(15) 0.0241(17) -0.0005(13) 0.0009(14) -0.0025(13)
C9 0.0232(19) 0.0230(16) 0.0199(16) 0.0029(13) -0.0009(14) -0.0037(14)
C20 0.033(2) 0.0211(16) 0.034(2) -0.0009(14) 0.0110(17) -0.0032(16)
C21 0.0183(18) 0.0266(16) 0.0217(17) 0.0010(13) -0.0065(14) -0.0015(14)
C2 0.033(2) 0.0220(16) 0.0317(19) -0.0035(14) 0.0020(16) -0.0029(16)
F4 0.0334(14) 0.0574(14) 0.0819(18) 0.0177(13) 0.0200(13) 0.0130(12)
F3 0.0282(15) 0.102(2) 0.0687(18) 0.0375(15) -0.0137(12) -0.0087(14)
C15 0.029(2) 0.0190(15) 0.0230(17) 0.0031(13) 0.0040(14) -0.0024(15)
C5 0.029(2) 0.0303(18) 0.0282(19) 0.0045(14) 0.0006(16) 0.0042(16)
C1 0.033(2) 0.0258(17) 0.0223(17) -0.0002(14) 0.0015(15) -0.0042(16)
C12 0.0162(17) 0.0217(15) 0.0238(17) 0.0022(12) 0.0010(13) -0.0034(13)
C4 0.0239(19) 0.0282(17) 0.0246(18) 0.0054(14) -0.0001(15) -0.0034(15)
C22 0.026(2) 0.0222(17) 0.046(2) 0.0087(15) 0.0015(17) -0.0016(16)
F7 0.0576(18) 0.0522(14) 0.096(2) 0.0286(14) 0.0510(16) 0.0126(13)
C16 0.030(2) 0.0265(17) 0.0226(17) 0.0037(13) 0.0024(15) -0.0031(16)
C19 0.024(2) 0.0326(19) 0.054(3) 0.0164(18) 0.0172(19) 0.0046(17)
C7 0.029(2) 0.0309(18) 0.0277(18) -0.0037(15) 0.0020(16) -0.0012(16)
C6 0.031(2) 0.040(2) 0.0214(18) 0.0025(15) -0.0008(15) 0.0007(17)
B1 0.028(2) 0.0180(17) 0.0237(19) -0.0013(14) -0.0021(16) -0.0015(16)
C26 0.0232(19) 0.0258(16) 0.0190(17) -0.0010(13) -0.0025(14) -0.0021(15)
C17 0.039(2) 0.042(2) 0.0211(18) 0.0070(15) -0.0028(17) -0.0094(18)
C3 0.028(2) 0.0212(16) 0.036(2) 0.0030(14) -0.0023(16) 0.0003(15)
C24 0.034(2) 0.0315(19) 0.038(2) 0.0145(16) -0.0018(18) -0.0084(17)
C18 0.025(2) 0.051(2) 0.043(2) 0.0221(19) -0.0036(18) -0.0100(19)
C23 0.030(2) 0.044(2) 0.046(2) 0.0101(18) 0.0147(19) 0.0023(19)
Cl1 0.0945(12) 0.0988(10) 0.0742(10) -0.0288(8) 0.0058(8) -0.0151(9)
Cl2 0.0762(11) 0.1365(13) 0.0679(9) -0.0212(9) -0.0080(8) -0.0375(10)
C38 0.028(2) 0.0302(19) 0.068(3) -0.0022(18) -0.005(2) 0.0040(17)
C39 0.087(4) 0.053(3) 0.059(3) -0.004(2) -0.014(3) -0.001(3)

loop_
_atom_type_symbol
_atom_type_description
_atom_type_scat_dispersion_real
_atom_type_scat_dispersion_imag
_atom_type_scat_source
C C 0.0033 0.0016 'International Tables Vol C Tables 4.2.6.8 and 6.1.1.4'
H H 0.0000 0.0000 'International Tables Vol C Tables 4.2.6.8 and 6.1.1.4'
B B 0.0013 0.0007 'International Tables Vol C Tables 4.2.6.8 and 6.1.1.4'
O O 0.0106 0.0060 'International Tables Vol C Tables 4.2.6.8 and 6.1.1.4'
F F 0.0171 0.0103 'International Tables Vol C Tables 4.2.6.8 and 6.1.1.4'
P P 0.1023 0.0942 'International Tables Vol C Tables 4.2.6.8 and 6.1.1.4'
Cl Cl 0.1484 0.1585 'International Tables Vol C Tables 4.2.6.8 and 6.1.1.4'

loop_
_geom_angle_atom_site_label_1
_geom_angle_atom_site_label_2
_geom_angle_atom_site_label_3
_geom_angle
C27 P1 C31 114.31(15)
C27 P1 C35 114.23(16)
C31 P1 C35 114.00(15)
C33 C31 C34 108.9(3)
C33 C31 C32 110.6(3)
C34 C31 C32 106.2(3)
C33 C31 P1 111.0(2)
C34 C31 P1 111.0(2)
C32 C31 P1 109.1(2)
C37 C35 C36 106.4(3)
C37 C35 C38 109.1(3)
C36 C35 C38 110.5(3)
C37 C35 P1 110.8(2)
C36 C35 P1 108.8(2)
C38 C35 P1 111.2(2)
C29 C27 C30 109.7(3)
C29 C27 C28 110.4(3)
C30 C27 C28 106.3(3)
C29 C27 P1 111.4(3)
C30 C27 P1 110.3(3)
C28 C27 P1 108.7(2)
C9 O1 B1 105.3(2)
C10 O2 B1 104.9(2)
C8 C14 C13 120.0(3)
C8 C14 C9 123.0(3)
C13 C14 C9 117.0(3)
C9 C10 O2 112.2(3)
C9 C10 C11 122.1(3)
O2 C10 C11 125.7(3)
C7 C8 C14 121.2(3)
F9 C25 C26 121.5(3)
F9 C25 C24 119.4(3)
C26 C25 C24 119.1(3)
C5 C13 C14 116.9(3)
C5 C13 C12 122.7(3)
C14 C13 C12 120.4(3)
C1 C11 C10 122.4(3)
C1 C11 C12 119.5(3)
C10 C11 C12 118.1(3)
C10 C9 O1 111.8(3)
C10 C9 C14 122.8(3)
O1 C9 C14 125.4(3)
F5 C20 C19 115.3(3)
F5 C20 C15 120.8(3)
C19 C20 C15 123.9(3)
C22 C21 C26 113.8(3)
C22 C21 B1 126.3(3)
C26 C21 B1 119.8(3)
C1 C2 C3 119.6(3)
C16 C15 C20 113.2(3)
C16 C15 B1 119.4(3)
C20 C15 B1 127.0(3)
C6 C5 C13 121.9(3)
C2 C1 C11 121.2(3)
C4 C12 C11 117.1(3)
C4 C12 C13 123.4(3)
C11 C12 C13 119.5(3)
C3 C4 C12 121.9(3)
F6 C22 C21 120.3(3)
F6 C22 C23 115.9(3)
C21 C22 C23 123.7(3)
F1 C16 C17 116.4(3)
F1 C16 C15 118.6(3)
C17 C16 C15 125.0(3)
F4 C19 C18 119.3(4)
F4 C19 C20 120.9(4)
C18 C19 C20 119.8(3)
C8 C7 C6 119.9(3)
C5 C6 C7 120.1(3)
O2 B1 O1 104.7(2)
O2 B1 C21 113.5(3)
O1 B1 C21 110.9(2)
O2 B1 C15 109.4(2)
O1 B1 C15 113.3(3)
C21 B1 C15 105.3(2)
F10 C26 C25 116.7(3)
F10 C26 C21 118.7(3)
C25 C26 C21 124.7(3)
F2 C17 C16 121.6(3)
F2 C17 C18 119.5(3)
C16 C17 C18 118.9(3)
C4 C3 C2 120.8(3)
F8 C24 C23 120.1(3)
F8 C24 C25 120.6(3)
C23 C24 C25 119.3(3)
F3 C18 C19 120.7(4)
F3 C18 C17 120.1(4)
C19 C18 C17 119.2(4)
F7 C23 C24 119.4(3)
F7 C23 C22 121.0(3)
C24 C23 C22 119.6(3)
Cl2 C39 Cl1 112.1(2)

loop_
_geom_bond_atom_site_label_1
_geom_bond_atom_site_label_2
_geom_bond_distance
P1 C27 1.885(3)
P1 C31 1.887(3)
P1 C35 1.888(3)
C31 C33 1.553(5)
C31 C34 1.553(5)
C31 C32 1.554(5)
C35 C37 1.544(5)
C35 C36 1.552(5)
C35 C38 1.557(5)
C27 C29 1.551(5)
C27 C30 1.554(5)
C27 C28 1.560(5)
F10 C26 1.369(4)
F1 C16 1.376(4)
O1 C9 1.371(3)
O1 B1 1.516(4)
O2 C10 1.376(3)
O2 B1 1.515(4)
F9 C25 1.354(4)
F6 C22 1.357(4)
F5 C20 1.372(4)
F8 C24 1.356(4)
F2 C17 1.359(4)
C14 C8 1.417(4)
C14 C13 1.441(4)
C14 C9 1.445(4)
C10 C9 1.370(4)
C10 C11 1.426(4)
C8 C7 1.382(4)
C25 C26 1.383(4)
C25 C24 1.389(5)
C13 C5 1.432(4)
C13 C12 1.467(4)
C11 C1 1.424(4)
C11 C12 1.451(4)
C20 C19 1.390(5)
C20 C15 1.402(5)
C21 C22 1.395(5)
C21 C26 1.403(4)
C21 B1 1.659(5)
C2 C1 1.376(4)
C2 C3 1.416(5)
F4 C19 1.368(4)
F3 C18 1.357(4)
C15 C16 1.401(4)
C15 B1 1.671(5)
C5 C6 1.386(5)
C12 C4 1.422(4)
C4 C3 1.378(4)
C22 C23 1.399(5)
F7 C23 1.363(4)
C16 C17 1.385(5)
C19 C18 1.384(5)
C7 C6 1.415(5)
C17 C18 1.387(5)
C24 C23 1.386(5)
Cl1 C39 1.779(5)
Cl2 C39 1.771(5)
